data_4034817
loop_
_publ_author_name
'Usmanova, Liliia'
'Dar'in, Dmitry'
'Novikov, Mikhail S.'
'Gureev, Maxim'
'Krasavin, Mikhail'

_publ_section_title
;
 Bicyclic Piperazine Mimetics of the Peptide \b-Turn Assembled via the
 Castagnoli-Cushman Reaction.
;
_journal_issue 10
_journal_name_full 'The Journal of organic chemistry'
_journal_page_first 5859
_journal_page_last 5868
_journal_paper_doi 10.1021/acs.joc.8b00811
_journal_volume 83
_journal_year 2018
_chemical_formula_moiety 'C19 H19 N3 O8 S, 0.5(H2 O)'
_chemical_formula_sum 'C19 H20 N3 O8.5 S'
_chemical_formula_weight 458.44
_space_group_crystal_system monoclinic
_space_group_IT_number 15
_space_group_name_Hall '-I 2ya'
_space_group_name_H-M_alt 'I 1 2/a 1'
_atom_sites_solution_hydrogens mixed
_atom_sites_solution_primary iterative
_audit_creation_date 2017-11-15
_audit_creation_method
;
Olex2 1.2
(compiled 2017.08.10 svn.r3458 for OlexSys, GUI svn.r5381)
;
_cell_angle_alpha 90
_cell_angle_beta 99.598(3)
_cell_angle_gamma 90
_cell_formula_units_Z 8
_cell_length_a 26.4510(9)
_cell_length_b 7.5260(2)
_cell_length_c 20.2835(7)
_cell_measurement_reflns_used 5625
_cell_measurement_temperature 100(2)
_cell_measurement_theta_max 30.7700
_cell_measurement_theta_min 3.1240
_cell_volume 3981.3(2)
_computing_cell_refinement
;
CrysAlisPro, Agilent Technologies,
Version 1.171.36.32 (release 02-08-2013 CrysAlis171 .NET)
(compiled Aug  2 2013,16:46:58)
;
_computing_data_collection
;
CrysAlisPro, Agilent Technologies,
Version 1.171.36.32 (release 02-08-2013 CrysAlis171 .NET)
(compiled Aug  2 2013,16:46:58)
;
_computing_data_reduction
;
CrysAlisPro, Agilent Technologies,
Version 1.171.36.32 (release 02-08-2013 CrysAlis171 .NET)
(compiled Aug  2 2013,16:46:58)
;
_computing_molecular_graphics 'Olex2 (Dolomanov et al., 2009)'
_computing_publication_material 'Olex2 (Dolomanov et al., 2009)'
_computing_structure_refinement 'ShelXL (Sheldrick, 2015)'
_computing_structure_solution
;
Superflip (Palatinus & Chapuis, 2007;Palatinus & van der Lee, 2008;
Palatinus et al., 2012)
;
_diffrn_ambient_temperature 100(2)
_diffrn_detector_area_resol_mean 16.2096
_diffrn_measured_fraction_theta_full 0.998
_diffrn_measured_fraction_theta_max 0.998
_diffrn_measurement_details
;
#__ type_ start__ end____ width___ exp.time_
  1 omega  -25.00   65.00   1.0000   20.5100
omega____ theta____ kappa____ phi______ frames
    -       23.3616  -99.0000  -90.0000 90

#__ type_ start__ end____ width___ exp.time_
  2 omega   -7.00   93.00   1.0000   20.5100
omega____ theta____ kappa____ phi______ frames
    -       23.3616   77.0000   30.0000 100

#__ type_ start__ end____ width___ exp.time_
  3 omega   34.00   84.00   1.0000   20.5100
omega____ theta____ kappa____ phi______ frames
    -       23.3616   77.0000   90.0000 50

#__ type_ start__ end____ width___ exp.time_
  4 omega  -67.00   23.00   1.0000   20.5100
omega____ theta____ kappa____ phi______ frames
    -      -22.4241    0.0000 -120.0000 90

#__ type_ start__ end____ width___ exp.time_
  5 omega  -93.00  -67.00   1.0000   20.5100
omega____ theta____ kappa____ phi______ frames
    -      -22.4241 -178.0000 -180.0000 26

#__ type_ start__ end____ width___ exp.time_
  6 omega    8.00   52.00   1.0000   20.5100
omega____ theta____ kappa____ phi______ frames
    -       23.3616   57.0000  -30.0000 44

#__ type_ start__ end____ width___ exp.time_
  7 omega    2.00   38.00   1.0000   20.5100
omega____ theta____ kappa____ phi______ frames
    -       23.3616   57.0000  -60.0000 36
;
_diffrn_measurement_device_type 'Xcalibur, Eos'
_diffrn_measurement_method '\w scans'
_diffrn_orient_matrix_UB_11 0.0071455000
_diffrn_orient_matrix_UB_12 -0.0355032000
_diffrn_orient_matrix_UB_13 0.0326302000
_diffrn_orient_matrix_UB_21 0.0079303000
_diffrn_orient_matrix_UB_22 0.0855575000
_diffrn_orient_matrix_UB_23 0.0122291000
_diffrn_orient_matrix_UB_31 -0.0250158000
_diffrn_orient_matrix_UB_32 0.0169950000
_diffrn_orient_matrix_UB_33 0.0067419000
_diffrn_radiation_monochromator graphite
_diffrn_radiation_type MoK\a
_diffrn_radiation_wavelength 0.71073
_diffrn_reflns_av_R_equivalents 0.0284
_diffrn_reflns_av_unetI/netI 0.0270
_diffrn_reflns_Laue_measured_fraction_full 0.998
_diffrn_reflns_Laue_measured_fraction_max 0.998
_diffrn_reflns_limit_h_max 34
_diffrn_reflns_limit_h_min -34
_diffrn_reflns_limit_k_max 9
_diffrn_reflns_limit_k_min -9
_diffrn_reflns_limit_l_max 21
_diffrn_reflns_limit_l_min -26
_diffrn_reflns_number 16967
_diffrn_reflns_point_group_measured_fraction_full 0.998
_diffrn_reflns_point_group_measured_fraction_max 0.998
_diffrn_reflns_theta_full 25.242
_diffrn_reflns_theta_max 27.498
_diffrn_reflns_theta_min 2.766
_diffrn_source 'Enhance (Mo) X-ray Source'
_exptl_absorpt_coefficient_mu 0.221
_exptl_absorpt_correction_T_max 1.00000
_exptl_absorpt_correction_T_min 0.98275
_exptl_absorpt_correction_type multi-scan
_exptl_absorpt_process_details
;
CrysAlisPro, Agilent Technologies,
Version 1.171.36.32 (release 02-08-2013 CrysAlis171 .NET)
(compiled Aug  2 2013,16:46:58)
Empirical absorption correction using spherical harmonics,
 implemented in SCALE3 ABSPACK scaling algorithm.
;
_exptl_crystal_colour colourless
_exptl_crystal_colour_primary colourless
_exptl_crystal_density_diffrn 1.530
_exptl_crystal_description prism
_exptl_crystal_F_000 1912
_exptl_crystal_size_max 0.35
_exptl_crystal_size_mid 0.32
_exptl_crystal_size_min 0.27
_refine_diff_density_max 0.420
_refine_diff_density_min -0.445
_refine_diff_density_rms 0.052
_refine_ls_extinction_method none
_refine_ls_goodness_of_fit_ref 1.057
_refine_ls_hydrogen_treatment constr
_refine_ls_matrix_type full
_refine_ls_number_parameters 291
_refine_ls_number_reflns 4578
_refine_ls_number_restraints 0
_refine_ls_restrained_S_all 1.057
_refine_ls_R_factor_all 0.0404
_refine_ls_R_factor_gt 0.0339
_refine_ls_shift/su_max 0.001
_refine_ls_shift/su_mean 0.000
_refine_ls_structure_factor_coef Fsqd
_refine_ls_weighting_details 'w=1/[\s^2^(Fo^2^)+(0.0302P)^2^+5.8552P] where P=(Fo^2^+2Fc^2^)/3'
_refine_ls_weighting_scheme calc
_refine_ls_wR_factor_gt 0.0790
_refine_ls_wR_factor_ref 0.0824
_reflns_Friedel_coverage 0.000
_reflns_number_gt 4045
_reflns_number_total 4578
_reflns_threshold_expression 'I > 2\s(I)'
_cod_data_source_file jo8b00811_si_002.cif
_cod_data_source_block ulm474
_cod_original_formula_sum 'C19 H20 N3 O8.50 S'
_cod_database_code 4034817
_shelx_shelxl_version_number 2014/7
_chemical_oxdiff_formula 'C19 h19 n3 o8 s1'
_shelx_space_group_comment
;
The symmetry employed for this shelxl refinement is uniquely defined
by the following loop, which should always be used as a source of
symmetry information in preference to the above space-group names.
They are only intended as comments.
;
_shelx_estimated_absorpt_t_max 0.943
_shelx_estimated_absorpt_t_min 0.927
_reflns_odcompleteness_completeness 99.89
_reflns_odcompleteness_iscentric 1
_reflns_odcompleteness_theta 28.51
_olex2_refinement_description
;
1. Fixed Uiso
 At 1.2 times of:
  All C(H) groups, All C(H,H) groups
 At 1.5 times of:
  All C(H,H,H) groups, All O(H) groups, All O(H,H) groups
2. Others
 Fixed Sof: H1S(0.5) H1SA(0.5)
3.a Free rotating group:
 O1S(H1S,H1SA)
3.b Ternary CH refined with riding coordinates:
 C2(H2), C3(H3)
3.c Secondary CH2 refined with riding coordinates:
 C6(H6A,H6B)
3.d Aromatic/amide H refined with riding coordinates:
 C16(H16), C24(H24), C21(H21), C19(H19), C23(H23), C22(H22), C17(H17), C18(H18)
3.e Idealised Me refined as rotating group:
 C11(H11A,H11B,H11C), C28(H28A,H28B,H28C)
3.f Idealised tetrahedral OH refined as rotating group:
 O10(H10)
;
_olex2_submission_special_instructions 'No special instructions were received'

loop_
_space_group_symop_operation_xyz
'x, y, z'
'-x+1/2, y, -z'
'x+1/2, y+1/2, z+1/2'
'-x+1, y+1/2, -z+1/2'
'-x, -y, -z'
'x-1/2, -y, z'
'-x+1/2, -y+1/2, -z+1/2'
'x, -y+1/2, z+1/2'

loop_
_atom_site_label
_atom_site_type_symbol
_atom_site_fract_x
_atom_site_fract_y
_atom_site_fract_z
_atom_site_U_iso_or_equiv
_atom_site_adp_type
_atom_site_occupancy
_atom_site_site_symmetry_order
_atom_site_calc_flag
_atom_site_refinement_flags_posn
_atom_site_refinement_flags_adp
_atom_site_refinement_flags_occupancy
_atom_site_disorder_assembly
_atom_site_disorder_group
S13 S 0.32623(2) 0.16293(4) 0.69051(2) 0.01024(9) Uani 1 1 d . . . . .
O26 O 0.30468(4) -0.00606(13) 0.70205(5) 0.0144(2) Uani 1 1 d . . . . .
O27 O 0.36649(4) 0.23897(14) 0.73773(5) 0.0143(2) Uani 1 1 d . . . . .
O7 O 0.31759(4) -0.07492(13) 0.45870(5) 0.0139(2) Uani 1 1 d . . . . .
O1S O 0.2500 -0.30166(19) 0.5000 0.0129(3) Uani 1 2 d S T P . .
H1S H 0.2744 -0.2395 0.4874 0.019 Uiso 0.5 1 d G . . A -1
H1SA H 0.2364 -0.2308 0.5261 0.019 Uiso 0.5 1 d G . . B 1
O10 O 0.30613(4) 0.42142(14) 0.55001(5) 0.0147(2) Uani 1 1 d . . . . .
H10 H 0.2937 0.5170 0.5331 0.022 Uiso 1 1 calc GR . . . .
O9 O 0.38093(4) 0.53402(14) 0.52992(6) 0.0180(2) Uani 1 1 d . . . . .
O25 O 0.50579(4) 0.29540(14) 0.63983(6) 0.0180(2) Uani 1 1 d . . . . .
O30 O 0.33405(4) 0.60073(15) 0.78172(5) 0.0191(2) Uani 1 1 d . . . . .
O31 O 0.36175(4) 0.61182(15) 0.68675(6) 0.0193(2) Uani 1 1 d . . . . .
N1 N 0.34776(4) 0.14372(15) 0.61996(6) 0.0103(2) Uani 1 1 d . . . . .
N4 N 0.38869(4) 0.07876(16) 0.50385(6) 0.0118(2) Uani 1 1 d . . . . .
N29 N 0.32950(5) 0.57462(16) 0.72154(6) 0.0136(2) Uani 1 1 d . . . . .
C14 C 0.27464(5) 0.31603(18) 0.67636(7) 0.0109(3) Uani 1 1 d . . . . .
C20 C 0.28048(5) 0.49816(19) 0.68769(7) 0.0116(3) Uani 1 1 d . . . . .
C15 C 0.49767(5) 0.11709(19) 0.64701(7) 0.0129(3) Uani 1 1 d . . . . .
C2 C 0.38274(5) 0.27324(18) 0.59857(7) 0.0107(3) Uani 1 1 d . . . . .
H2 H 0.4036 0.3262 0.6395 0.013 Uiso 1 1 calc R . . . .
C12 C 0.45409(5) 0.04725(19) 0.60603(7) 0.0120(3) Uani 1 1 d . . . . .
C8 C 0.35683(5) 0.42553(18) 0.55524(7) 0.0119(3) Uani 1 1 d . . . . .
C3 C 0.41921(5) 0.17185(18) 0.56046(7) 0.0111(3) Uani 1 1 d . . . . .
H3 H 0.4412 0.2609 0.5421 0.013 Uiso 1 1 calc R . . . .
C16 C 0.52955(5) 0.0076(2) 0.69094(7) 0.0151(3) Uani 1 1 d . . . . .
H16 H 0.5588 0.0554 0.7188 0.018 Uiso 1 1 calc R . . . .
C5 C 0.34213(5) 0.01040(18) 0.50570(7) 0.0111(3) Uani 1 1 d . . . . .
C24 C 0.22677(5) 0.25324(19) 0.64605(7) 0.0129(3) Uani 1 1 d . . . . .
H24 H 0.2212 0.1293 0.6396 0.015 Uiso 1 1 calc R . . . .
C21 C 0.24141(5) 0.61741(19) 0.66749(7) 0.0135(3) Uani 1 1 d . . . . .
H21 H 0.2464 0.7410 0.6757 0.016 Uiso 1 1 calc R . . . .
C6 C 0.31733(5) 0.03772(19) 0.56715(7) 0.0127(3) Uani 1 1 d . . . . .
H6A H 0.2838 0.0967 0.5534 0.015 Uiso 1 1 calc R . . . .
H6B H 0.3107 -0.0801 0.5857 0.015 Uiso 1 1 calc R . . . .
C19 C 0.44399(5) -0.1328(2) 0.60951(8) 0.0162(3) Uani 1 1 d . . . . .
H19 H 0.4148 -0.1815 0.5817 0.019 Uiso 1 1 calc R . . . .
C23 C 0.18718(5) 0.3723(2) 0.62526(7) 0.0148(3) Uani 1 1 d . . . . .
H23 H 0.1547 0.3292 0.6043 0.018 Uiso 1 1 calc R . . . .
C22 C 0.19462(6) 0.5534(2) 0.63483(7) 0.0153(3) Uani 1 1 d . . . . .
H22 H 0.1677 0.6340 0.6190 0.018 Uiso 1 1 calc R . . . .
C17 C 0.51825(6) -0.1728(2) 0.69377(8) 0.0171(3) Uani 1 1 d . . . . .
H17 H 0.5398 -0.2479 0.7239 0.020 Uiso 1 1 calc R . . . .
C11 C 0.41485(6) 0.0322(2) 0.44786(8) 0.0184(3) Uani 1 1 d . . . . .
H11A H 0.4375 0.1298 0.4397 0.028 Uiso 1 1 calc GR . . . .
H11B H 0.3893 0.0117 0.4077 0.028 Uiso 1 1 calc GR . . . .
H11C H 0.4351 -0.0759 0.4588 0.028 Uiso 1 1 calc GR . . . .
C18 C 0.47579(6) -0.2432(2) 0.65297(8) 0.0191(3) Uani 1 1 d . . . . .
H18 H 0.4684 -0.3665 0.6547 0.023 Uiso 1 1 calc R . . . .
C28 C 0.55459(6) 0.3645(2) 0.67085(9) 0.0211(3) Uani 1 1 d . . . . .
H28A H 0.5583 0.4869 0.6559 0.032 Uiso 1 1 calc GR . . . .
H28B H 0.5821 0.2910 0.6583 0.032 Uiso 1 1 calc GR . . . .
H28C H 0.5567 0.3627 0.7196 0.032 Uiso 1 1 calc GR . . . .

loop_
_atom_site_aniso_label
_atom_site_aniso_U_11
_atom_site_aniso_U_22
_atom_site_aniso_U_33
_atom_site_aniso_U_23
_atom_site_aniso_U_13
_atom_site_aniso_U_12
S13 0.01030(16) 0.01058(16) 0.00962(16) -0.00039(12) 0.00100(12) 0.00037(12)
O26 0.0172(5) 0.0117(5) 0.0146(5) 0.0008(4) 0.0037(4) -0.0010(4)
O27 0.0132(5) 0.0167(5) 0.0120(5) -0.0021(4) -0.0013(4) -0.0002(4)
O7 0.0144(5) 0.0150(5) 0.0118(5) -0.0020(4) 0.0007(4) -0.0021(4)
O1S 0.0119(7) 0.0115(7) 0.0152(7) 0.000 0.0021(5) 0.000
O10 0.0117(5) 0.0148(5) 0.0172(5) 0.0042(4) 0.0011(4) 0.0032(4)
O9 0.0158(5) 0.0135(5) 0.0243(6) 0.0035(4) 0.0024(4) -0.0018(4)
O25 0.0126(5) 0.0115(5) 0.0273(6) -0.0018(4) -0.0039(4) -0.0013(4)
O30 0.0182(5) 0.0225(6) 0.0157(5) -0.0085(4) 0.0005(4) -0.0005(4)
O31 0.0139(5) 0.0207(6) 0.0245(6) -0.0018(5) 0.0069(4) -0.0037(4)
N1 0.0100(5) 0.0104(5) 0.0104(5) -0.0023(4) 0.0018(4) -0.0013(4)
N4 0.0103(5) 0.0143(6) 0.0105(6) -0.0023(5) 0.0009(4) 0.0002(4)
N29 0.0122(6) 0.0107(6) 0.0180(6) -0.0037(5) 0.0030(5) 0.0000(4)
C14 0.0111(6) 0.0130(7) 0.0091(6) 0.0001(5) 0.0033(5) 0.0010(5)
C20 0.0103(6) 0.0142(7) 0.0107(6) -0.0016(5) 0.0030(5) -0.0004(5)
C15 0.0113(6) 0.0124(7) 0.0153(7) -0.0033(5) 0.0035(5) 0.0007(5)
C2 0.0091(6) 0.0105(6) 0.0123(6) -0.0010(5) 0.0016(5) -0.0010(5)
C12 0.0081(6) 0.0144(7) 0.0135(7) -0.0014(5) 0.0017(5) 0.0020(5)
C8 0.0126(6) 0.0109(6) 0.0118(6) -0.0040(5) 0.0011(5) 0.0004(5)
C3 0.0084(6) 0.0125(6) 0.0120(6) -0.0014(5) 0.0010(5) -0.0006(5)
C16 0.0098(6) 0.0194(7) 0.0155(7) -0.0032(6) 0.0003(5) 0.0007(5)
C5 0.0121(6) 0.0091(6) 0.0116(6) 0.0007(5) 0.0008(5) 0.0028(5)
C24 0.0132(6) 0.0142(7) 0.0114(6) -0.0016(5) 0.0029(5) -0.0028(5)
C21 0.0148(7) 0.0124(7) 0.0143(7) -0.0007(5) 0.0052(5) 0.0012(5)
C6 0.0120(6) 0.0144(7) 0.0119(7) -0.0035(5) 0.0024(5) -0.0030(5)
C19 0.0100(6) 0.0154(7) 0.0222(8) -0.0007(6) -0.0007(6) -0.0011(5)
C23 0.0101(6) 0.0213(7) 0.0129(7) -0.0019(6) 0.0016(5) -0.0014(5)
C22 0.0131(7) 0.0186(7) 0.0147(7) 0.0010(6) 0.0033(5) 0.0035(6)
C17 0.0134(7) 0.0180(7) 0.0196(7) 0.0037(6) 0.0020(6) 0.0039(6)
C11 0.0148(7) 0.0263(8) 0.0152(7) -0.0042(6) 0.0053(6) -0.0001(6)
C18 0.0154(7) 0.0134(7) 0.0275(8) 0.0030(6) 0.0013(6) -0.0006(6)
C28 0.0128(7) 0.0160(7) 0.0328(9) -0.0041(7) -0.0010(6) -0.0030(6)

loop_
_atom_type_symbol
_atom_type_description
_atom_type_scat_dispersion_real
_atom_type_scat_dispersion_imag
_atom_type_scat_source
C C 0.0033 0.0016 'International Tables Vol C Tables 4.2.6.8 and 6.1.1.4'
H H 0.0000 0.0000 'International Tables Vol C Tables 4.2.6.8 and 6.1.1.4'
N N 0.0061 0.0033 'International Tables Vol C Tables 4.2.6.8 and 6.1.1.4'
O O 0.0106 0.0060 'International Tables Vol C Tables 4.2.6.8 and 6.1.1.4'
S S 0.1246 0.1234 'International Tables Vol C Tables 4.2.6.8 and 6.1.1.4'

loop_
_geom_angle_atom_site_label_1
_geom_angle_atom_site_label_2
_geom_angle_atom_site_label_3
_geom_angle
O26 S13 N1 105.77(6)
O26 S13 C14 106.73(6)
O27 S13 O26 121.34(6)
O27 S13 N1 107.05(6)
O27 S13 C14 108.42(6)
N1 S13 C14 106.70(6)
C15 O25 C28 116.97(11)
C2 N1 S13 122.20(9)
C2 N1 C6 116.42(11)
C6 N1 S13 117.37(9)
C3 N4 C11 116.80(11)
C5 N4 C3 123.32(12)
C5 N4 C11 118.94(12)
O30 N29 O31 125.14(13)
O30 N29 C20 117.32(12)
O31 N29 C20 117.50(12)
C20 C14 S13 123.47(11)
C20 C14 C24 118.24(13)
C24 C14 S13 117.97(11)
C14 C20 N29 121.56(12)
C21 C20 N29 116.13(12)
C21 C20 C14 122.30(13)
O25 C15 C12 115.52(13)
O25 C15 C16 124.01(13)
C16 C15 C12 120.47(13)
N1 C2 C8 115.12(11)
N1 C2 C3 107.48(11)
C8 C2 C3 109.93(11)
C15 C12 C3 118.99(13)
C19 C12 C15 118.80(13)
C19 C12 C3 122.20(12)
O10 C8 C2 112.15(12)
O9 C8 O10 125.60(13)
O9 C8 C2 122.25(13)
N4 C3 C2 108.75(11)
N4 C3 C12 112.41(11)
C12 C3 C2 111.70(11)
C15 C16 C17 119.51(14)
O7 C5 N4 122.88(13)
O7 C5 C6 117.37(12)
N4 C5 C6 119.75(12)
C23 C24 C14 119.88(13)
C20 C21 C22 118.70(13)
N1 C6 C5 114.50(11)
C12 C19 C18 121.08(14)
C22 C23 C24 120.64(13)
C23 C22 C21 120.13(14)
C18 C17 C16 120.44(14)
C17 C18 C19 119.69(14)

loop_
_geom_bond_atom_site_label_1
_geom_bond_atom_site_label_2
_geom_bond_distance
S13 O26 1.4289(11)
S13 O27 1.4279(10)
S13 N1 1.6325(12)
S13 C14 1.7723(14)
O7 C5 1.2393(17)
O10 C8 1.3278(17)
O9 C8 1.2026(17)
O25 C15 1.3707(17)
O25 C28 1.4358(18)
O30 N29 1.2223(16)
O31 N29 1.2268(16)
N1 C2 1.4588(17)
N1 C6 1.4644(17)
N4 C3 1.4669(17)
N4 C5 1.3412(18)
N4 C11 1.4673(18)
N29 C20 1.4789(18)
C14 C20 1.394(2)
C14 C24 1.3947(19)
C20 C21 1.378(2)
C15 C12 1.4058(19)
C15 C16 1.391(2)
C2 C8 1.5346(19)
C2 C3 1.5359(18)
C12 C3 1.5168(19)
C12 C19 1.385(2)
C16 C17 1.393(2)
C5 C6 1.5162(19)
C24 C23 1.389(2)
C21 C22 1.389(2)
C19 C18 1.389(2)
C23 C22 1.386(2)
C17 C18 1.385(2)
